data_1550274
loop_
_publ_author_name
'Abou, Akoun'
'Akonan, Ludovic'
'Koblavi-Mansilla, Fr\'ed\'erica'
'N'gouan, Aka Joseph'
'Kambo, Konan Ren\'e'

_publ_section_title
;
 3-Hydroxy-3-methylisochroman-1-one--2-(carboxymethyl)benzoic acid (1/1)
;
_journal_issue 11
_journal_name_full IUCrData
_journal_page_first x181653
_journal_paper_doi 10.1107/S241431461801653X
_journal_volume 3
_journal_year 2018
_chemical_formula_iupac 'C10 H10 O3, C9 H8 O4'
_chemical_formula_moiety 'C10 H10 O3, C9 H8 O4'
_chemical_formula_sum 'C19 H18 O7'
_chemical_formula_weight 358.33
_chemical_melting_point_gt 435
_chemical_melting_point_lt 436
_chemical_name_systematic
;
3-Hydroxy-3-methylisochroman-1-one--2-(carboxymethyl)benzoic acid (1/1)
;
_space_group_crystal_system monoclinic
_space_group_IT_number 14
_space_group_name_Hall '-P 2ybc'
_space_group_name_H-M_alt 'P 1 21/c 1'
_symmetry_space_group_name_Hall '-P 2ybc'
_symmetry_space_group_name_H-M 'P 1 21/c 1'
_atom_sites_solution_hydrogens geom
_atom_sites_solution_primary direct
_atom_sites_solution_secondary difmap
_audit_creation_method SHELXL-2014/7
_cell_angle_alpha 90
_cell_angle_beta 95.1160(10)
_cell_angle_gamma 90
_cell_formula_units_Z 4
_cell_length_a 12.1143(4)
_cell_length_b 9.81340(10)
_cell_length_c 14.2602(2)
_cell_measurement_reflns_used 16894
_cell_measurement_temperature 298(2)
_cell_measurement_theta_max 29.05
_cell_measurement_theta_min 2.964
_cell_volume 1688.53(6)
_computing_cell_refinement
;
DENZO/SCALEPACK (Otwinowski & Minor, 1997)
;
_computing_data_collection
;
COLLECT (Hooft, 1998)
;
_computing_data_reduction
;
DENZO/SCALEPACK (Otwinowski & Minor, 1997)
;
_computing_molecular_graphics
;
PLATON (Spek, 2009)
;
_computing_publication_material
;
SHELXL2014 (Sheldrick, 2015), publCIF (Westrip, 2010) and
WinGX (Farrugia, 2012)
;
_computing_structure_refinement
;
SHELXL2014 (Sheldrick, 2015)
;
_computing_structure_solution
;
SIR2014 (Burla <i>et al.</i>,  2015)
;
_diffrn_ambient_temperature 298(2)
_diffrn_measured_fraction_theta_full 0.981
_diffrn_measured_fraction_theta_max 0.968
_diffrn_measurement_device_type 'Nonius KappaCCD'
_diffrn_measurement_method '\f & \w scans'
_diffrn_radiation_type MoK\a
_diffrn_radiation_wavelength 0.71073
_diffrn_reflns_av_R_equivalents 0.025
_diffrn_reflns_av_unetI/netI 0.0256
_diffrn_reflns_limit_h_max 16
_diffrn_reflns_limit_h_min -16
_diffrn_reflns_limit_k_max 12
_diffrn_reflns_limit_k_min -12
_diffrn_reflns_limit_l_max 19
_diffrn_reflns_limit_l_min -19
_diffrn_reflns_number 16894
_diffrn_reflns_theta_full 25.242
_diffrn_reflns_theta_max 29.051
_diffrn_reflns_theta_min 2.964
_diffrn_source 'fine-focus sealed tube'
_exptl_absorpt_coefficient_mu 0.108
_exptl_absorpt_correction_type none
_exptl_crystal_colour colourless
_exptl_crystal_density_diffrn 1.410
_exptl_crystal_description Prism
_exptl_crystal_F_000 752
_exptl_crystal_size_max 0.500
_exptl_crystal_size_mid 0.300
_exptl_crystal_size_min 0.300
_refine_diff_density_max 0.296
_refine_diff_density_min -0.340
_refine_ls_extinction_method none
_refine_ls_goodness_of_fit_ref 1.048
_refine_ls_hydrogen_treatment constr
_refine_ls_matrix_type full
_refine_ls_number_parameters 238
_refine_ls_number_reflns 4368
_refine_ls_number_restraints 0
_refine_ls_restrained_S_all 1.048
_refine_ls_R_factor_all 0.0533
_refine_ls_R_factor_gt 0.0437
_refine_ls_shift/su_max 0.000
_refine_ls_shift/su_mean 0.000
_refine_ls_structure_factor_coef Fsqd
_refine_ls_weighting_details 'w=1/[\s^2^(Fo^2^)+(0.0494P)^2^+0.4813P] where P=(Fo^2^+2Fc^2^)/3'
_refine_ls_weighting_scheme calc
_refine_ls_wR_factor_gt 0.1093
_refine_ls_wR_factor_ref 0.1158
_reflns_number_gt 3717
_reflns_number_total 4368
_reflns_threshold_expression 'I > 2\s(I)'
_cod_data_source_file sj4196sup1.cif
_cod_data_source_block I
_cod_database_code 1550274
_shelx_space_group_comment
;
The symmetry employed for this shelxl refinement is uniquely defined
by the following loop, which should always be used as a source of
symmetry information in preference to the above space-group names.
They are only intended as comments.
;
_shelx_estimated_absorpt_t_min 0.948
_shelx_estimated_absorpt_t_max 0.968

loop_
_space_group_symop_operation_xyz
'x, y, z'
'-x, y+1/2, -z+1/2'
'-x, -y, -z'
'x, -y-1/2, z-1/2'

loop_
_atom_site_type_symbol
_atom_site_label
_atom_site_fract_x
_atom_site_fract_y
_atom_site_fract_z
_atom_site_U_iso_or_equiv
_atom_site_adp_type
_atom_site_calc_flag
_atom_site_occupancy
O O1A -0.54160(7) -0.16519(9) -0.02214(6) 0.0373(2) Uani d 1
O O9A -0.50696(9) -0.15285(9) 0.13071(6) 0.0454(2) Uani d 1
O O8A -0.40645(7) -0.11526(9) -0.12192(7) 0.0408(2) Uani d 1
H H8A -0.4248 -0.0348 -0.1239 0.061 Uiso calc 1
O O15B 0.00113(8) 0.38147(10) 0.16774(7) 0.0471(2) Uani d 1
H H15B 0.0107 0.4299 0.2146 0.071 Uiso calc 1
O O17B -0.01082(9) 0.04983(10) 0.18244(6) 0.0468(2) Uani d 1
C C3A -0.40072(9) -0.31387(11) 0.05345(8) 0.0325(2) Uani d 1
O O18B -0.17355(9) -0.03915(12) 0.13005(8) 0.0614(3) Uani d 1
H H18B -0.1638 -0.0801 0.1803 0.092 Uiso calc 1
C C4B -0.09752(9) 0.12336(11) 0.03329(8) 0.0306(2) Uani d 1
C C2B 0.09587(10) 0.23078(13) 0.06993(9) 0.0373(3) Uani d 1
H H21B 0.1250 0.1420 0.0890 0.045 Uiso calc 1
H H22B 0.1485 0.2727 0.0314 0.045 Uiso calc 1
C C5A -0.46413(11) -0.34373(12) -0.11663(9) 0.0377(3) Uani d 1
H H51A -0.5297 -0.4010 -0.1216 0.045 Uiso calc 1
H H52A -0.4249 -0.3592 -0.1721 0.045 Uiso calc 1
C C14B -0.09202(10) 0.04148(12) 0.12152(8) 0.0329(2) Uani d 1
C C6A -0.49905(10) -0.19569(12) -0.11399(8) 0.0338(2) Uani d 1
C C1B 0.08979(10) 0.31608(12) 0.15668(8) 0.0354(2) Uani d 1
C C10B -0.19361(10) 0.10970(12) -0.02765(9) 0.0366(3) Uani d 1
H H10B -0.2504 0.0531 -0.0113 0.044 Uiso calc 1
O O16B 0.17422(9) 0.32251(14) 0.21356(8) 0.0657(4) Uani d 1
C C4A -0.39103(9) -0.38359(11) -0.03078(8) 0.0331(2) Uani d 1
C C13B -0.02670(12) 0.27947(14) -0.07543(9) 0.0424(3) Uani d 1
H H13B 0.0289 0.3374 -0.0924 0.051 Uiso calc 1
C C11A -0.25009(12) -0.52470(14) 0.04999(12) 0.0498(3) Uani d 1
H H11A -0.1996 -0.5960 0.0488 0.060 Uiso calc 1
C C12B -0.12191(13) 0.26454(15) -0.13581(9) 0.0473(3) Uani d 1
H H12B -0.1295 0.3121 -0.1924 0.057 Uiso calc 1
C C11B -0.20523(11) 0.17956(14) -0.11222(9) 0.0431(3) Uani d 1
H H11B -0.2691 0.1691 -0.1529 0.052 Uiso calc 1
C C3B -0.01182(10) 0.21028(11) 0.00992(8) 0.0324(2) Uani d 1
C C13A -0.33505(11) -0.34890(13) 0.13500(9) 0.0406(3) Uani d 1
H H13A -0.3420 -0.3018 0.1908 0.049 Uiso calc 1
C C2A -0.48439(10) -0.20496(11) 0.05745(8) 0.0331(2) Uani d 1
C C10A -0.31536(11) -0.49014(13) -0.03101(10) 0.0433(3) Uani d 1
H H10A -0.3086 -0.5387 -0.0862 0.052 Uiso calc 1
C C7A -0.59486(12) -0.16094(16) -0.18498(10) 0.0483(3) Uani d 1
H H71A -0.6147 -0.0670 -0.1781 0.072 Uiso calc 1
H H72A -0.6572 -0.2176 -0.1745 0.072 Uiso calc 1
H H73A -0.5736 -0.1761 -0.2474 0.072 Uiso calc 1
C C12A -0.25926(12) -0.45421(15) 0.13264(11) 0.0481(3) Uani d 1
H H12A -0.2146 -0.4774 0.1867 0.058 Uiso calc 1

loop_
_atom_site_aniso_label
_atom_site_aniso_U_11
_atom_site_aniso_U_22
_atom_site_aniso_U_33
_atom_site_aniso_U_12
_atom_site_aniso_U_13
_atom_site_aniso_U_23
O1A 0.0383(4) 0.0387(5) 0.0353(4) 0.0089(3) 0.0059(3) -0.0026(3)
O9A 0.0633(6) 0.0381(5) 0.0361(5) 0.0094(4) 0.0125(4) -0.0028(4)
O8A 0.0427(5) 0.0321(4) 0.0487(5) 0.0000(3) 0.0093(4) 0.0005(4)
O15B 0.0446(5) 0.0467(5) 0.0482(5) 0.0124(4) -0.0047(4) -0.0156(4)
O17B 0.0585(6) 0.0419(5) 0.0378(5) -0.0058(4) -0.0084(4) 0.0062(4)
C3A 0.0325(5) 0.0267(5) 0.0382(6) -0.0018(4) 0.0040(4) -0.0014(4)
O18B 0.0465(6) 0.0747(8) 0.0623(7) -0.0108(5) 0.0012(5) 0.0329(6)
C4B 0.0345(5) 0.0276(5) 0.0299(5) 0.0056(4) 0.0048(4) -0.0013(4)
C2B 0.0355(6) 0.0381(6) 0.0386(6) 0.0000(5) 0.0056(5) -0.0062(5)
C5A 0.0446(7) 0.0314(6) 0.0371(6) 0.0010(5) 0.0027(5) -0.0072(4)
C14B 0.0344(6) 0.0313(5) 0.0331(5) 0.0034(4) 0.0045(4) 0.0004(4)
C6A 0.0368(6) 0.0331(6) 0.0317(5) 0.0019(4) 0.0037(4) -0.0037(4)
C1B 0.0378(6) 0.0327(6) 0.0353(6) 0.0026(5) 0.0007(5) -0.0007(4)
C10B 0.0355(6) 0.0358(6) 0.0385(6) 0.0031(5) 0.0029(5) -0.0003(5)
O16B 0.0518(6) 0.0896(9) 0.0521(6) 0.0245(6) -0.0164(5) -0.0269(6)
C4A 0.0336(5) 0.0253(5) 0.0408(6) -0.0015(4) 0.0062(5) -0.0026(4)
C13B 0.0488(7) 0.0403(6) 0.0392(6) -0.0017(5) 0.0103(5) 0.0053(5)
C11A 0.0415(7) 0.0377(7) 0.0701(9) 0.0095(5) 0.0044(6) 0.0046(6)
C12B 0.0569(8) 0.0506(8) 0.0345(6) 0.0068(6) 0.0041(6) 0.0104(5)
C11B 0.0436(7) 0.0483(7) 0.0363(6) 0.0074(5) -0.0032(5) 0.0013(5)
C3B 0.0367(6) 0.0289(5) 0.0322(5) 0.0029(4) 0.0066(4) -0.0040(4)
C13A 0.0413(6) 0.0386(6) 0.0413(6) -0.0026(5) -0.0009(5) -0.0012(5)
C2A 0.0380(6) 0.0271(5) 0.0348(6) -0.0011(4) 0.0065(4) -0.0013(4)
C10A 0.0448(7) 0.0315(6) 0.0546(8) 0.0052(5) 0.0090(6) -0.0051(5)
C7A 0.0503(8) 0.0512(8) 0.0412(7) 0.0084(6) -0.0071(6) -0.0048(6)
C12A 0.0401(7) 0.0462(7) 0.0561(8) 0.0026(6) -0.0054(6) 0.0076(6)

loop_
_atom_type_symbol
_atom_type_description
_atom_type_scat_dispersion_real
_atom_type_scat_dispersion_imag
_atom_type_scat_source
C C 0.0033 0.0016 'International Tables Vol C Tables 4.2.6.8 and 6.1.1.4'
H H 0.0000 0.0000 'International Tables Vol C Tables 4.2.6.8 and 6.1.1.4'
O O 0.0106 0.0060 'International Tables Vol C Tables 4.2.6.8 and 6.1.1.4'

loop_
_geom_angle_atom_site_label_1
_geom_angle_atom_site_label_2
_geom_angle_atom_site_label_3
_geom_angle
C2A O1A C6A 119.87(9)
C6A O8A H8A 109.5
C1B O15B H15B 109.5
C13A C3A C4A 120.79(11)
C13A C3A C2A 119.29(11)
C4A C3A C2A 119.88(10)
C14B O18B H18B 109.5
C10B C4B C3B 120.20(10)
C10B C4B C14B 116.50(10)
C3B C4B C14B 123.30(10)
C1B C2B C3B 116.00(10)
C1B C2B H21B 108.3
C3B C2B H21B 108.3
C1B C2B H22B 108.3
C3B C2B H22B 108.3
H21B C2B H22B 107.4
C4A C5A C6A 112.11(9)
C4A C5A H51A 109.2
C6A C5A H51A 109.2
C4A C5A H52A 109.2
C6A C5A H52A 109.2
H51A C5A H52A 107.9
O17B C14B O18B 122.56(11)
O17B C14B C4B 121.50(11)
O18B C14B C4B 115.92(10)
O8A C6A O1A 107.79(9)
O8A C6A C7A 113.37(11)
O1A C6A C7A 103.89(10)
O8A C6A C5A 108.34(10)
O1A C6A C5A 109.63(10)
C7A C6A C5A 113.57(10)
O16B C1B O15B 123.04(11)
O16B C1B C2B 117.76(11)
O15B C1B C2B 119.16(11)
C11B C10B C4B 120.64(12)
C11B C10B H10B 119.7
C4B C10B H10B 119.7
C10A C4A C3A 118.45(12)
C10A C4A C5A 122.43(11)
C3A C4A C5A 119.10(10)
C12B C13B C3B 121.88(12)
C12B C13B H13B 119.1
C3B C13B H13B 119.1
C12A C11A C10A 120.47(12)
C12A C11A H11A 119.8
C10A C11A H11A 119.8
C11B C12B C13B 120.11(12)
C11B C12B H12B 119.9
C13B C12B H12B 119.9
C12B C11B C10B 119.62(12)
C12B C11B H11B 120.2
C10B C11B H11B 120.2
C13B C3B C4B 117.54(11)
C13B C3B C2B 117.98(11)
C4B C3B C2B 124.46(10)
C12A C13A C3A 119.65(12)
C12A C13A H13A 120.2
C3A C13A H13A 120.2
O9A C2A O1A 117.92(11)
O9A C2A C3A 123.02(11)
O1A C2A C3A 119.00(10)
C11A C10A C4A 120.69(13)
C11A C10A H10A 119.7
C4A C10A H10A 119.7
C6A C7A H71A 109.5
C6A C7A H72A 109.5
H71A C7A H72A 109.5
C6A C7A H73A 109.5
H71A C7A H73A 109.5
H72A C7A H73A 109.5
C11A C12A C13A 119.94(13)
C11A C12A H12A 120.0
C13A C12A H12A 120.0

loop_
_geom_bond_atom_site_label_1
_geom_bond_atom_site_label_2
_geom_bond_distance
O1A C2A 1.3343(14)
O1A C6A 1.4803(14)
O9A C2A 1.2160(14)
O8A C6A 1.3845(15)
O8A H8A 0.8200
O15B C1B 1.2729(15)
O15B H15B 0.8200
O17B C14B 1.2556(14)
C3A C13A 1.3922(17)
C3A C4A 1.3964(16)
C3A C2A 1.4776(16)
O18B C14B 1.2798(15)
O18B H18B 0.8200
C4B C10B 1.3956(16)
C4B C3B 1.4064(16)
C4B C14B 1.4894(15)
C2B C1B 1.5009(16)
C2B C3B 1.5085(17)
C2B H21B 0.9700
C2B H22B 0.9700
C5A C4A 1.4975(17)
C5A C6A 1.5145(16)
C5A H51A 0.9700
C5A H52A 0.9700
C6A C7A 1.5095(17)
C1B O16B 1.2491(16)
C10B C11B 1.3834(18)
C10B H10B 0.9300
C4A C10A 1.3907(16)
C13B C12B 1.384(2)
C13B C3B 1.3914(17)
C13B H13B 0.9300
C11A C12A 1.379(2)
C11A C10A 1.383(2)
C11A H11A 0.9300
C12B C11B 1.374(2)
C12B H12B 0.9300
C11B H11B 0.9300
C13A C12A 1.3848(19)
C13A H13A 0.9300
C10A H10A 0.9300
C7A H71A 0.9600
C7A H72A 0.9600
C7A H73A 0.9600
C12A H12A 0.9300

loop_
_geom_hbond_atom_site_label_D
_geom_hbond_atom_site_label_H
_geom_hbond_atom_site_label_A
_geom_hbond_site_symmetry_A
_geom_hbond_distance_DH
_geom_hbond_distance_HA
_geom_hbond_distance_DA
_geom_hbond_angle_DHA
C10B H10B O18B . 0.93 2.33 2.6745(16) 102
C2B H21B O17B . 0.97 2.39 2.7870(16) 104
C7A H73A O9A 4 0.96 2.60 3.4469(17) 148
O8A H8A O9A 3_455 0.82 2.02 2.8311(12) 172
O15B H15B O17B 2 0.82 1.88 2.6950(13) 171
O18B H18B O16B 2_545 0.82 1.80 2.6115(15) 168
C2B H22B Cg2 2_555 0.97 2.92 3.8725(15) 169
C5A H51A Cg2 3_665 0.97 2.74 3.6346(15) 153
C11A H11A Cg4 4_564 0.93 2.78 3.6075(17) 149
C14B O17B Cg4 3_566 1.2556(14) 3.4432(12) 3.5714(13) 85.51(7)

loop_
_geom_torsion_atom_site_label_1
_geom_torsion_atom_site_label_2
_geom_torsion_atom_site_label_3
_geom_torsion_atom_site_label_4
_geom_torsion
C10B C4B C14B O17B -177.63(11)
C3B C4B C14B O17B 2.75(17)
C10B C4B C14B O18B 3.79(16)
C3B C4B C14B O18B -175.83(11)
C2A O1A C6A O8A -70.24(13)
C2A O1A C6A C7A 169.20(10)
C2A O1A C6A C5A 47.50(14)
C4A C5A C6A O8A 68.15(13)
C4A C5A C6A O1A -49.23(13)
C4A C5A C6A C7A -164.94(11)
C3B C2B C1B O16B 172.01(13)
C3B C2B C1B O15B -10.13(17)
C3B C4B C10B C11B 0.98(17)
C14B C4B C10B C11B -178.66(11)
C13A C3A C4A C10A 0.92(17)
C2A C3A C4A C10A -176.79(11)
C13A C3A C4A C5A 179.32(11)
C2A C3A C4A C5A 1.62(16)
C6A C5A C4A C10A -154.37(11)
C6A C5A C4A C3A 27.29(15)
C3B C13B C12B C11B 0.0(2)
C13B C12B C11B C10B 0.3(2)
C4B C10B C11B C12B -0.8(2)
C12B C13B C3B C4B 0.09(18)
C12B C13B C3B C2B 178.65(12)
C10B C4B C3B C13B -0.59(16)
C14B C4B C3B C13B 179.02(11)
C10B C4B C3B C2B -179.05(11)
C14B C4B C3B C2B 0.56(17)
C1B C2B C3B C13B 106.92(13)
C1B C2B C3B C4B -74.62(15)
C4A C3A C13A C12A -0.07(19)
C2A C3A C13A C12A 177.65(12)
C6A O1A C2A O9A 163.52(11)
C6A O1A C2A C3A -19.25(15)
C13A C3A C2A O9A -7.62(18)
C4A C3A C2A O9A 170.12(11)
C13A C3A C2A O1A 175.30(11)
C4A C3A C2A O1A -6.97(16)
C12A C11A C10A C4A 0.2(2)
C3A C4A C10A C11A -1.00(19)
C5A C4A C10A C11A -179.35(12)
C10A C11A C12A C13A 0.6(2)
C3A C13A C12A C11A -0.7(2)

_cod_database_fobs_code 1550274
